data_2004280
loop_
_publ_author_name
'Smith, G.'
'Lynch, D. E.'
'Byriel, K. A.'
'Kennard, C. H. L.'

_publ_section_title
;
 Molecular Co-Crystals of Carboxylic Acids. 22. The Adducts of
 Pyrazine-2,3-dicarboxylic Acid with 2-Aminobenzoic Acid (1:2) and
 3-Aminobenzoic Acid (1:1 Dihydrate)
;
_journal_issue 12
_journal_name_full 'Acta Crystallographica Section C'
_journal_page_first 2629
_journal_page_last 2633
_journal_paper_doi 10.1107/S0108270195008092
_journal_volume 51
_journal_year 1995
_chemical_formula_sum 'C13 H15 N3 O8'
_chemical_formula_weight 341.3
_space_group_IT_number 2
_symmetry_cell_setting triclinic
_symmetry_space_group_name_Hall '-P 1'
_symmetry_space_group_name_H-M 'P -1'
_atom_type_scat_source IntTabIV
_cell_angle_alpha 91.830(1)
_cell_angle_beta 91.460(1)
_cell_angle_gamma 100.350(2)
_cell_formula_units_Z 2
_cell_length_a 7.892(1)
_cell_length_b 9.490(2)
_cell_length_c 10.115(2)
_cell_measurement_reflns_used 25
_cell_measurement_temperature 298(2)
_cell_measurement_theta_max 14
_cell_measurement_theta_min 6
_cell_volume 744.5(2)
_computing_cell_refinement MolEN
_computing_data_collection 'MolEN (Fair, 1990)'
_computing_data_reduction 'Xtal3.2 (Hall, Flack & Stewart, 1992)'
_computing_molecular_graphics 'PLATON92 (Spek, 1990)'
_computing_structure_refinement 'SHELXL93 (Sheldrick, 1993)'
_computing_structure_solution 'SHELXS86 (Sheldrick, 1985)'
_diffrn_measurement_device 'Enraf-Nonius CAD-4'
_diffrn_measurement_method '\w/2\q scans'
_diffrn_radiation_type MoK\a
_diffrn_radiation_wavelength 0.71073
_diffrn_reflns_av_R_equivalents 0.027
_diffrn_reflns_limit_h_max 11
_diffrn_reflns_limit_h_min 0
_diffrn_reflns_limit_k_max 13
_diffrn_reflns_limit_k_min -13
_diffrn_reflns_limit_l_max 14
_diffrn_reflns_limit_l_min -14
_diffrn_reflns_number 4617
_diffrn_reflns_theta_max 30
_diffrn_standards_decay_% -2.6
_diffrn_standards_interval_count 250
_diffrn_standards_number 3
_exptl_absorpt_coefficient_mu 0.128
_exptl_absorpt_correction_type none
_exptl_crystal_colour 'pale brown'
_exptl_crystal_density_diffrn 1.522
_exptl_crystal_description prismatic
_exptl_crystal_size_max 0.35
_exptl_crystal_size_mid 0.24
_exptl_crystal_size_min 0.12
_refine_diff_density_max 0.27
_refine_diff_density_min -0.21
_refine_ls_extinction_method none
_refine_ls_goodness_of_fit_obs 1.00
_refine_ls_hydrogen_treatment refall
_refine_ls_number_parameters 278
_refine_ls_number_reflns 2193
_refine_ls_R_factor_obs 0.046
_refine_ls_shift/esd_max 0.1
_refine_ls_structure_factor_coef Fsqd
_refine_ls_weighting_scheme
;                    1/[\s^2^(F~0~)^2^+(0.082P)^2^+0.04P] where
P = [max(F~o~^2^,0)+2(F~o~)^2^]/3
;
_refine_ls_wR_factor_obs 0.119
_reflns_number_observed 2193
_reflns_number_total 4325
_reflns_observed_criterion I>2\s(I)
_cod_data_source_file kh1032.cif
_cod_data_source_block 2
_cod_depositor_comments
;
 Adding the _atom_site_type_symbol data item.

 Antanas Vaitkus,
 2017-01-30
;
_cod_database_code 2004280

loop_
_symmetry_equiv_pos_as_xyz
x,y,z
-x,-y,-z

loop_
_atom_site_label
_atom_site_type_symbol
_atom_site_fract_x
_atom_site_fract_y
_atom_site_fract_z
_atom_site_U_iso_or_equiv
N(1A) N .8367(2) .2951(2) .1053(2) .041(1)
C(2A) C .7099(2) .3685(2) .1300(2) .035(1)
C(3A) C .7497(2) .5120(2) .1762(2) .034(1)
N(4A) N .9150(2) .5761(2) .1981(2) .043(1)
C(5A) C 1.0372(3) .5004(2) .1744(2) .045(1)
C(6A) C .9985(3) .3600(2) .1268(2) .044(1)
C(21A) C .5321(3) .2758(2) .1008(2) .051(1)
O(20A) O .3981(2) .3316(2) .1070(2) .062(1)
O(21A) O .5258(3) .1512(2) .0706(3) .108(1)
C(31A) C .6267(3) .6144(2) .2100(2) .044(1)
O(30A) O .6866(2) .7353(2) .2522(2) .062(1)
O(31A) O .4650(2) .5708(2) .1955(2) .068(1)
C(1B) C .1412(2) .2520(2) .4240(2) .035(1)
C(2B) C .1530(3) .1295(2) .3481(2) .036(1)
C(3B) C .0036(2) .0338(2) .3145(2) .035(1)
N(3B) N .0135(3) -.0907(2) .2275(2) .042(1)
C(4B) C -.1549(3) .0553(2) .3562(2) .041(1)
C(5B) C -.1649(3) .1765(2) .4338(2) .045(1)
C(6B) C -.0171(3) .2753(2) .4669(2) .041(1)
O(10B) O .2840(2) .4812(1) .5022(2) .050(1)
O(11B) O .4443(2) .3223(2) .4372(2) .054(1)
C(11B) C .2992(3) .3597(2) .4575(2) .038(1)
OW1 O .1904(2) .0097(2) .9851(2) .050(1)
OW2 O .3627(3) .8709(3) .2380(3) .082(1)
H(5A) H 1.1562(34) .5504(27) .1896(24) .058(7)
H(6A) H 1.0878(33) .3050(26) .1051(23) .055(7)
H(31A) H .4365(42) .4641(39) .1514(32) .098(11)
H(2B) H .2634(28) .1120(22) .3193(20) .037(5)
H(31B) H -.0737(33) -.1741(27) .2459(23) .056(7)
H(32B) H .1210(42) -.1147(30) .2298(28) .076(9)
H(33B) H -.0136(45) -.0664(36) .1387(36) .104(11)
H(4B) H -.2522(33) -.0190(27) .3360(23) .054(7)
H(5B) H -.2730(32) .1894(24) .4659(22) .049(6)
H(6B) H -.0246(29) .3505(24) .5175(22) .042(6)
H(11B) H .5492(57) .4044(45) .4629(40) .144(16)
HW11 H .2933(44) .0599(34) 1.0053(30) .078(9)
HW12 H .2212(49) -.0639(42) .9588(36) .103(13)
HW21 H .4212(61) .8076(50) .2636(45) .144(19)
HW22 H .4109(76) .9036(62) .1738(59) .179(27)

loop_
_geom_angle_atom_site_label_1
_geom_angle_atom_site_label_2
_geom_angle_atom_site_label_3
_geom_angle
_geom_angle_publ_flag
C(6A) N(1A) C(2A) 118.8(2) yes
N(1A) C(2A) C(3A) 120.1(2) yes
N(1A) C(2A) C(21A) 111.4(2) yes
C(3A) C(2A) C(21A) 128.5(2) yes
N(4A) C(3A) C(2A) 120.2(2) yes
N(4A) C(3A) C(31A) 111.1(2) yes
C(2A) C(3A) C(31A) 128.7(2) yes
C(5A) N(4A) C(3A) 118.2(2) yes
N(4A) C(5A) C(6A) 121.6(2) yes
N(1A) C(6A) C(5A) 120.9(2) yes
O(21A) C(21A) O(20A) 122.2(2) yes
O(21A) C(21A) C(2A) 117.9(2) yes
O(20A) C(21A) C(2A) 119.9(2) yes
O(30A) C(31A) O(31A) 121.7(2) yes
O(30A) C(31A) C(3A) 118.9(2) yes
O(31A) C(31A) C(3A) 119.4(2) yes
C(6B) C(1B) C(2B) 120.4(2) yes
C(6B) C(1B) C(11B) 119.9(2) yes
C(2B) C(1B) C(11B) 119.7(2) yes
C(3B) C(2B) C(1B) 118.5(2) yes
C(4B) C(3B) C(2B) 121.9(2) yes
C(4B) C(3B) N(3B) 119.2(2) yes
C(2B) C(3B) N(3B) 118.9(2) yes
C(3B) C(4B) C(5B) 119.2(2) yes
C(6B) C(5B) C(4B) 120.1(2) yes
C(1B) C(6B) C(5B) 120.0(2) yes
O(10B) C(11B) O(11B) 123.6(2) yes
O(10B) C(11B) C(1B) 119.1(2) yes
O(11B) C(11B) C(1B) 117.3(2) yes

loop_
_geom_bond_atom_site_label_1
_geom_bond_atom_site_label_2
_geom_bond_distance
_geom_bond_publ_flag
N(1A) C(6A) 1.323(3) yes
N(1A) C(2A) 1.342(2) yes
C(2A) C(3A) 1.403(3) yes
C(2A) C(21A) 1.533(3) yes
C(3A) N(4A) 1.347(2) yes
C(3A) C(31A) 1.529(3) yes
N(4A) C(5A) 1.323(3) yes
C(5A) C(6A) 1.381(3) yes
C(21A) O(21A) 1.204(3) yes
C(21A) O(20A) 1.267(3) yes
C(31A) O(30A) 1.219(3) yes
C(31A) O(31A) 1.272(3) yes
C(1B) C(6B) 1.385(3) yes
C(1B) C(2B) 1.392(3) yes
C(1B) C(11B) 1.487(3) yes
C(2B) C(3B) 1.380(3) yes
C(3B) C(4B) 1.377(3) yes
C(3B) N(3B) 1.466(2) yes
C(4B) C(5B) 1.387(3) yes
C(5B) C(6B) 1.385(3) yes
O(10B) C(11B) 1.252(2) yes
O(11B) C(11B) 1.277(2) yes
